data_7717056
loop_
_publ_author_name
'Anastassiades, Antonis'
'Alexandropoulos, Dimitris I.'
'Buch, Christian D.'
'Piligkos, Stergios'
'Tasiopoulos, Anastasios J.'

_publ_section_title
;
 A new family of heterometallic [Cu<sub>6</sub>M<sub>4</sub>] (M = Gd, Tb,
 Dy and Y) clusters derived from the combined use of selected pyridyl
 poly-alcohol ligands.
;
_journal_issue 39
_journal_name_full 'Dalton transactions (Cambridge, England : 2003)'
_journal_page_first 16202
_journal_page_last 16211
_journal_paper_doi 10.1039/d4dt02054e
_journal_volume 53
_journal_year 2024
_chemical_formula_moiety 'C68 H80 Cu6 N16 O44 Y4, 4(C2 H3 N)'
_chemical_formula_sum 'C76 H92 Cu6 N20 O44 Y4'
_chemical_formula_weight 2726.57
_space_group_crystal_system tetragonal
_space_group_IT_number 114
_space_group_name_Hall 'P -4 2n'
_space_group_name_H-M_alt 'P -4 21 c'
_atom_sites_solution_hydrogens mixed
_atom_sites_solution_primary dual
_audit_block_doi 10.5517/ccdc.csd.cc2kky9d
_audit_creation_date 2024-07-13
_audit_creation_method
;
Olex2 1.5
(compiled 2024.02.16 svn.r378c4104 for OlexSys, GUI svn.r6928)
;
_audit_update_record
;
2024-07-15 deposited with the CCDC.	2024-09-09 downloaded from the CCDC.
;
_cell_angle_alpha 90
_cell_angle_beta 90
_cell_angle_gamma 90
_cell_formula_units_Z 2
_cell_length_a 17.75090(10)
_cell_length_b 17.75090(10)
_cell_length_c 16.2759(2)
_cell_measurement_reflns_used 28906
_cell_measurement_temperature 150.1(2)
_cell_measurement_theta_max 79.8550
_cell_measurement_theta_min 2.5140
_cell_volume 5128.45(8)
_computing_cell_refinement 'CrysAlisPro 1.171.42.49 (Rigaku OD, 2022)'
_computing_data_collection 'CrysAlisPro 1.171.42.49 (Rigaku OD, 2022)'
_computing_data_reduction 'CrysAlisPro 1.171.42.49 (Rigaku OD, 2022)'
_computing_molecular_graphics 'Olex2 1.5 (Dolomanov et al., 2009)'
_computing_publication_material 'Olex2 1.5 (Dolomanov et al., 2009)'
_computing_structure_refinement 'SHELXL 2019/3 (Sheldrick, 2015)'
_computing_structure_solution 'SHELXT 2018/2 (Sheldrick, 2018)'
_diffrn_ambient_temperature 150.1(2)
_diffrn_detector 'Hybrid Pixel Array Detector'
_diffrn_detector_area_resol_mean 10.0000
_diffrn_detector_type HyPix
_diffrn_measured_fraction_theta_full 0.999
_diffrn_measured_fraction_theta_max 0.999
_diffrn_measurement_details
;
List of Runs (angles in degrees, time in seconds):

  # Type    Start    End  Width  t~exp~   \w     \q     \k     \f   Frames
#--------------------------------------------------------------------------
  1  \w     48.00 106.00   0.50    1.50    --  111.50 -99.00 -90.00  116
  2  \w     50.00 107.00   0.50    1.50    --  111.50 -79.00 -37.00  114
  3  \w    -18.00  55.00   0.50    0.50    --   49.55 -79.00 -37.00  146
  4  \w    -18.00  21.00   0.50    0.50    --   49.55 -19.00 -30.00   78
  5  \w     65.00 103.00   0.50    1.50    --  111.50   0.00  90.00   76
  6  \w    109.00 176.00   0.50    1.50    --  111.50  38.00  60.00  134
  7  \w    100.00 175.00   0.50    1.50    --  111.50  57.00  30.00  150
  8  \w    115.00 177.00   0.50    1.50    --  111.50  79.00  86.00  124
  9  \w     75.00 119.00   0.50    0.50    --   49.55 126.00   0.00   88
 10  \w     77.00 119.00   0.50    0.50    --   49.55 126.00 -60.00   84
 11  \w     77.00 119.00   0.50    0.50    --   49.55 126.00-150.00   84
 12  \w    -68.00  19.00   0.50    0.50    --  -49.55  79.00  86.00  174
 13  \w    -85.00 -34.00   0.50    1.50    -- -106.00  79.00  86.00  102
 14  \w    -65.00 -34.00   0.50    1.50    -- -106.00  57.00  60.00   62
 15  \w    -62.00 -37.00   0.50    1.50    -- -106.00  57.00  30.00   50
 16  \w    -20.00  19.00   0.50    0.50    --  -49.55  19.00-180.00   78
 17  \w    -62.00 -36.00   0.50    1.50    -- -106.00  57.00-120.00   52
 18  \w    -64.00 -36.00   0.50    1.50    -- -106.00  57.00 -90.00   56
 19  \w   -154.00-107.00   0.50    1.50    -- -106.00   0.00-150.00   94
 20  \w   -141.00-101.00   0.50    1.50    -- -106.00 -38.00-180.00   80
 21  \w   -162.00-129.00   0.50    1.50    -- -106.00 -79.00 -37.00   66
 22  \w   -174.00 -94.00   0.50    1.50    -- -106.00 -57.00   0.00  160
;
_diffrn_measurement_device 'four-circle diffractometer'
_diffrn_measurement_device_type 'XtaLAB Synergy, Single source at home/near, HyPix'
_diffrn_measurement_method '\w scans'
_diffrn_orient_matrix_type 'CrysAlisPro convention (1999,Acta A55,543-557)'
_diffrn_orient_matrix_UB_11 -0.0511480000
_diffrn_orient_matrix_UB_12 -0.0669271000
_diffrn_orient_matrix_UB_13 -0.0228656000
_diffrn_orient_matrix_UB_21 0.0070777000
_diffrn_orient_matrix_UB_22 -0.0308041000
_diffrn_orient_matrix_UB_23 0.0881862000
_diffrn_orient_matrix_UB_31 -0.0698271000
_diffrn_orient_matrix_UB_32 0.0457723000
_diffrn_orient_matrix_UB_33 0.0256601000
_diffrn_radiation_monochromator mirror
_diffrn_radiation_probe x-ray
_diffrn_radiation_type 'Cu K\a'
_diffrn_radiation_wavelength 1.54184
_diffrn_reflns_av_R_equivalents 0.0234
_diffrn_reflns_av_unetI/netI 0.0110
_diffrn_reflns_Laue_measured_fraction_full 0.999
_diffrn_reflns_Laue_measured_fraction_max 0.999
_diffrn_reflns_limit_h_max 20
_diffrn_reflns_limit_h_min -21
_diffrn_reflns_limit_k_max 21
_diffrn_reflns_limit_k_min -21
_diffrn_reflns_limit_l_max 19
_diffrn_reflns_limit_l_min -19
_diffrn_reflns_number 35166
_diffrn_reflns_point_group_measured_fraction_full 0.999
_diffrn_reflns_point_group_measured_fraction_max 0.999
_diffrn_reflns_theta_full 67.079
_diffrn_reflns_theta_max 67.079
_diffrn_reflns_theta_min 3.521
_diffrn_source 'micro-focus sealed X-ray tube'
_diffrn_source_type 'PhotonJet (Cu) X-ray Source'
_exptl_absorpt_coefficient_mu 5.060
_exptl_absorpt_correction_T_max 1.000
_exptl_absorpt_correction_T_min 0.414
_exptl_absorpt_correction_type gaussian
_exptl_absorpt_process_details
;
CrysAlisPro 1.171.42.49 (Rigaku Oxford Diffraction, 2022)
Numerical absorption correction based on gaussian integration over
a multifaceted crystal model
Empirical absorption correction using spherical harmonics,
implemented in SCALE3 ABSPACK scaling algorithm.
;
_exptl_crystal_colour 'dark blue'
_exptl_crystal_colour_modifier dark
_exptl_crystal_colour_primary blue
_exptl_crystal_density_diffrn 1.766
_exptl_crystal_description plate
_exptl_crystal_F_000 2740
_exptl_crystal_size_max 0.439
_exptl_crystal_size_mid 0.242
_exptl_crystal_size_min 0.106
_refine_diff_density_max 0.364
_refine_diff_density_min -0.507
_refine_diff_density_rms 0.054
_refine_ls_abs_structure_details
;
 Flack x determined using 1999 quotients [(I+)-(I-)]/[(I+)+(I-)]
 (Parsons, Flack and Wagner, Acta Cryst. B69 (2013) 249-259).
;
_refine_ls_abs_structure_Flack -0.020(3)
_refine_ls_extinction_method none
_refine_ls_goodness_of_fit_ref 1.067
_refine_ls_hydrogen_treatment mixed
_refine_ls_matrix_type full
_refine_ls_number_parameters 343
_refine_ls_number_reflns 4579
_refine_ls_number_restraints 3
_refine_ls_restrained_S_all 1.066
_refine_ls_R_factor_all 0.0217
_refine_ls_R_factor_gt 0.0215
_refine_ls_shift/su_max 0.000
_refine_ls_shift/su_mean 0.000
_refine_ls_structure_factor_coef Fsqd
_refine_ls_weighting_details 'w=1/[\s^2^(Fo^2^)+(0.0400P)^2^+2.1113P] where P=(Fo^2^+2Fc^2^)/3'
_refine_ls_weighting_scheme calc
_refine_ls_wR_factor_gt 0.0594
_refine_ls_wR_factor_ref 0.0595
_reflns_Friedel_coverage 0.805
_reflns_Friedel_fraction_full 1.000
_reflns_Friedel_fraction_max 1.000
_reflns_number_gt 4544
_reflns_number_total 4579
_reflns_threshold_expression 'I > 2\s(I)'
_cod_data_source_file d4dt02054e2.cif
_cod_data_source_block y4cu6_new
_cod_depositor_comments 'Adding full bibliography for 7717055--7717058.cif.'
_cod_original_cell_volume 5128.45(9)
_cod_database_code 7717056
_shelx_shelxl_version_number 2019/3
_chemical_oxdiff_formula 'C72 H86 Cu6 Y4 N18 O44'
_shelx_space_group_comment
;
The symmetry employed for this shelxl refinement is uniquely defined
by the following loop, which should always be used as a source of
symmetry information in preference to the above space-group names.
They are only intended as comments.
;
_shelx_estimated_absorpt_t_max 0.616
_shelx_estimated_absorpt_t_min 0.215
_olex2_refinement_description
;
1. Fixed Uiso
 At 1.2 times of:
  All C(H) groups, All C(H,H) groups
 At 1.5 times of:
  All C(H,H,H) groups, All O(H) groups
2. Restrained distances
 O5-H5
 0.85 with sigma of 0.01
 C11-H5
 1.878048 with sigma of 0.02
 Cu2-H5
 3.065512 with sigma of 0.02
3.a Ternary CH refined with riding coordinates:
 C12(H12)
3.b Secondary CH2 refined with riding coordinates:
 C1(H1A,H1B), C2(H2A,H2B), C3(H3A,H3B), C10(H10A,H10B), C11(H11A,H11B)
3.c Aromatic/amide H refined with riding coordinates:
 C9(H9), C17(H17), C14(H14), C6(H6), C8(H8), C7(H7), C16(H16), C15(H15)
3.d Idealised Me refined as rotating group:
 C19(H19A,H19B,H19C)
;
_smtbx_masks_void_probe_radius 1.2
_smtbx_masks_void_truncation_radius 1.2
_olex2_submission_special_instructions 'No special instructions were received'
_oxdiff_exptl_absorpt_empirical_details
;
Empirical correction (ABSPACK) includes:
- Absorption correction using spherical harmonics
- Frame scaling
- Detector area scaling
- B-factor correction
;
_oxdiff_exptl_absorpt_empirical_full_max 1.389
_oxdiff_exptl_absorpt_empirical_full_min 0.721

loop_
_space_group_symop_operation_xyz
'x, y, z'
'-x, -y, z'
'y, -x, -z'
'-y, x, -z'
'-x+1/2, y+1/2, -z+1/2'
'x+1/2, -y+1/2, -z+1/2'
'-y+1/2, -x+1/2, z+1/2'
'y+1/2, x+1/2, z+1/2'

loop_
_atom_site_label
_atom_site_type_symbol
_atom_site_fract_x
_atom_site_fract_y
_atom_site_fract_z
_atom_site_U_iso_or_equiv
_atom_site_adp_type
_atom_site_occupancy
_atom_site_site_symmetry_order
_atom_site_calc_flag
_atom_site_refinement_flags_posn
_atom_site_refinement_flags_adp
_atom_site_refinement_flags_occupancy
_atom_site_disorder_assembly
_atom_site_disorder_group
Y1 Y 0.45884(2) 0.67840(2) 0.66072(2) 0.02984(9) Uani 1 1 d . . . . .
Cu1 Cu 0.500000 0.500000 0.65564(5) 0.02982(16) Uani 1 2 d S T P . .
Cu2 Cu 0.25950(3) 0.35419(3) 0.49180(3) 0.03255(13) Uani 1 1 d D . . . .
O1 O 0.41476(13) 0.56202(14) 0.67049(17) 0.0342(6) Uani 1 1 d . . . . .
O2 O 0.44663(14) 0.40739(14) 0.63742(16) 0.0318(6) Uani 1 1 d . . . . .
O3 O 0.30095(14) 0.45448(15) 0.47493(16) 0.0337(5) Uani 1 1 d . . . . .
O4 O 0.29546(16) 0.33846(15) 0.38100(17) 0.0393(6) Uani 1 1 d . . . . .
O9 O 0.39081(15) 0.69562(17) 0.79042(16) 0.0418(7) Uani 1 1 d . . . . .
O6 O 0.47174(19) 0.81233(18) 0.6911(2) 0.0557(8) Uani 1 1 d . . . . .
O10 O 0.50890(17) 0.6724(2) 0.80109(19) 0.0529(8) Uani 1 1 d . . . . .
O11 O 0.44211(19) 0.6911(2) 0.91168(19) 0.0586(9) Uani 1 1 d . . . . .
N1 N 0.20943(17) 0.39005(17) 0.5948(2) 0.0333(6) Uani 1 1 d . . . . .
O7 O 0.57602(17) 0.75543(17) 0.6637(2) 0.0545(8) Uani 1 1 d . . . . .
N4 N 0.44680(18) 0.6862(2) 0.8374(2) 0.0419(8) Uani 1 1 d . . . . .
N2 N 0.24586(18) 0.24384(18) 0.51481(19) 0.0350(7) Uani 1 1 d . . . . .
O5 O 0.14112(18) 0.3344(2) 0.4245(2) 0.0579(8) Uani 1 1 d D . . . .
H5 H 0.0990(15) 0.357(3) 0.423(3) 0.087 Uiso 1 1 d D U . . .
C13 C 0.2227(2) 0.1968(2) 0.4547(3) 0.0384(9) Uani 1 1 d . . . . .
C9 C 0.1383(2) 0.3671(2) 0.6064(2) 0.0391(9) Uani 1 1 d . . . . .
H9 H 0.120176 0.325449 0.575550 0.047 Uiso 1 1 calc R U . . .
N3 N 0.5442(2) 0.8129(2) 0.6926(3) 0.0562(10) Uani 1 1 d . . . . .
C1 C 0.3432(2) 0.5314(2) 0.6869(2) 0.0331(8) Uani 1 1 d . . . . .
H1A H 0.305405 0.572357 0.685234 0.040 Uiso 1 1 calc R U . . .
H1B H 0.343201 0.510230 0.743208 0.040 Uiso 1 1 calc R U . . .
O8 O 0.5800(2) 0.8662(2) 0.7200(3) 0.0917(16) Uani 1 1 d . . . . .
C4 C 0.3197(2) 0.4692(2) 0.6259(2) 0.0314(7) Uani 1 1 d . . . . .
C5 C 0.2379(2) 0.4478(2) 0.6405(2) 0.0320(8) Uani 1 1 d . . . . .
C2 C 0.3277(2) 0.5012(2) 0.5373(2) 0.0312(7) Uani 1 1 d . . . . .
H2A H 0.300458 0.549806 0.534471 0.037 Uiso 1 1 calc R U . . .
H2B H 0.381675 0.511762 0.526885 0.037 Uiso 1 1 calc R U . . .
C17 C 0.2603(2) 0.2150(2) 0.5893(2) 0.0370(8) Uani 1 1 d . . . . .
H17 H 0.276497 0.248180 0.631562 0.044 Uiso 1 1 calc R U . . .
C12 C 0.2109(3) 0.2292(2) 0.3707(3) 0.0458(10) Uani 1 1 d . . . . .
H12 H 0.202996 0.185407 0.333098 0.055 Uiso 1 1 calc R U . . .
C14 C 0.2135(2) 0.1204(2) 0.4698(3) 0.0435(9) Uani 1 1 d . . . . .
H14 H 0.197233 0.087743 0.427088 0.052 Uiso 1 1 calc R U . . .
C6 C 0.1913(2) 0.4824(2) 0.6982(2) 0.0374(8) Uani 1 1 d . . . . .
H6 H 0.210884 0.521669 0.731572 0.045 Uiso 1 1 calc R U . . .
C8 C 0.0901(2) 0.4016(2) 0.6616(3) 0.0434(8) Uani 1 1 d . . . . .
H8 H 0.039527 0.385071 0.667472 0.052 Uiso 1 1 calc R U . . .
C7 C 0.1173(2) 0.4604(3) 0.7075(3) 0.0424(9) Uani 1 1 d . . . . .
H7 H 0.085490 0.485714 0.745462 0.051 Uiso 1 1 calc R U . . .
C3 C 0.3681(2) 0.3975(2) 0.6404(2) 0.0327(8) Uani 1 1 d . . . . .
H3A H 0.354892 0.376595 0.694956 0.039 Uiso 1 1 calc R U . . .
H3B H 0.353932 0.359480 0.598730 0.039 Uiso 1 1 calc R U . . .
C16 C 0.2526(3) 0.1396(2) 0.6074(3) 0.0462(10) Uani 1 1 d . . . . .
H16 H 0.264102 0.120990 0.660698 0.055 Uiso 1 1 calc R U . . .
C15 C 0.2281(3) 0.0921(3) 0.5467(3) 0.0510(11) Uani 1 1 d . . . . .
H15 H 0.221153 0.040024 0.557689 0.061 Uiso 1 1 calc R U . . .
C10 C 0.2822(3) 0.2698(2) 0.3400(3) 0.0486(10) Uani 1 1 d . . . . .
H10A H 0.326196 0.236327 0.347783 0.058 Uiso 1 1 calc R U . . .
H10B H 0.277017 0.279726 0.280369 0.058 Uiso 1 1 calc R U . . .
C11 C 0.1423(3) 0.2777(3) 0.3628(3) 0.0603(13) Uani 1 1 d D . . . .
H11A H 0.141766 0.301644 0.307876 0.072 Uiso 1 1 calc R U . . .
H11B H 0.096630 0.245971 0.367721 0.072 Uiso 1 1 calc R U . . .
C18 C 0.0545(3) 0.5802(3) 0.4672(5) 0.0782(18) Uani 1 1 d . . . . .
C19 C 0.1263(3) 0.5600(4) 0.5008(5) 0.088(2) Uani 1 1 d . . . . .
H19A H 0.144660 0.514146 0.473867 0.132 Uiso 1 1 calc R U . . .
H19B H 0.121272 0.550991 0.559904 0.132 Uiso 1 1 calc R U . . .
H19C H 0.162216 0.601095 0.491437 0.132 Uiso 1 1 calc R U . . .
N5 N -0.0025(3) 0.5987(4) 0.4422(5) 0.107(2) Uani 1 1 d . . . . .

loop_
_atom_site_aniso_label
_atom_site_aniso_U_11
_atom_site_aniso_U_22
_atom_site_aniso_U_33
_atom_site_aniso_U_23
_atom_site_aniso_U_13
_atom_site_aniso_U_12
Y1 0.02793(15) 0.03030(16) 0.03127(16) -0.00327(13) 0.00107(13) 0.00354(12)
Cu1 0.0261(3) 0.0307(4) 0.0327(4) 0.000 0.000 0.0025(3)
Cu2 0.0326(3) 0.0300(3) 0.0351(3) -0.0003(2) 0.0004(2) -0.0045(2)
O1 0.0269(12) 0.0343(13) 0.0415(14) -0.0066(12) -0.0014(11) 0.0012(10)
O2 0.0257(12) 0.0317(12) 0.0379(14) -0.0008(10) -0.0037(10) 0.0029(10)
O3 0.0351(13) 0.0335(13) 0.0323(13) -0.0022(11) 0.0009(10) -0.0088(10)
O4 0.0482(15) 0.0312(14) 0.0385(14) -0.0043(11) 0.0017(12) -0.0084(12)
O9 0.0313(14) 0.0603(18) 0.0338(14) -0.0067(12) -0.0009(11) 0.0044(13)
O6 0.0494(18) 0.0416(17) 0.076(2) -0.0164(15) 0.0153(15) -0.0002(13)
O10 0.0330(14) 0.084(2) 0.0413(15) -0.0124(16) -0.0017(12) 0.0090(16)
O11 0.0464(17) 0.098(3) 0.0311(15) -0.0114(17) -0.0006(13) 0.0023(17)
N1 0.0294(15) 0.0311(16) 0.0395(16) 0.0022(13) 0.0040(13) -0.0007(12)
O7 0.0421(16) 0.0422(16) 0.079(2) -0.0144(18) 0.0160(17) -0.0052(13)
N4 0.0317(16) 0.056(2) 0.0382(18) -0.0073(17) -0.0011(15) -0.0016(15)
N2 0.0344(15) 0.0334(15) 0.0372(16) 0.0001(13) 0.0011(13) -0.0029(12)
O5 0.0449(17) 0.069(2) 0.060(2) 0.0051(17) -0.0069(16) 0.0028(16)
C13 0.036(2) 0.034(2) 0.045(2) 0.0016(16) 0.0003(16) -0.0098(16)
C9 0.036(2) 0.035(2) 0.046(2) 0.0055(16) 0.0024(17) -0.0053(16)
N3 0.050(2) 0.041(2) 0.078(3) -0.0179(19) 0.0207(19) -0.0114(18)
C1 0.0282(18) 0.0362(19) 0.0348(18) -0.0055(15) 0.0027(13) -0.0017(14)
O8 0.071(3) 0.060(2) 0.144(4) -0.048(3) 0.030(3) -0.028(2)
C4 0.0275(17) 0.0331(18) 0.0336(18) -0.0010(14) -0.0006(14) 0.0043(16)
C5 0.0299(17) 0.0307(17) 0.0355(19) 0.0034(14) 0.0004(14) 0.0001(15)
C2 0.0309(17) 0.0302(17) 0.0327(17) -0.0012(14) 0.0007(14) -0.0019(16)
C17 0.0358(19) 0.0366(19) 0.0387(19) 0.0035(16) 0.0012(17) 0.0004(16)
C12 0.060(3) 0.037(2) 0.040(2) -0.0009(17) -0.0109(19) -0.0145(19)
C14 0.047(2) 0.034(2) 0.049(2) -0.0030(18) 0.0014(18) -0.0063(17)
C6 0.036(2) 0.036(2) 0.0400(19) -0.0015(15) 0.0025(16) 0.0011(16)
C8 0.0306(18) 0.045(2) 0.055(2) 0.006(2) 0.0065(19) -0.0020(15)
C7 0.035(2) 0.049(2) 0.044(2) 0.0023(19) 0.0131(17) 0.0067(18)
C3 0.0273(17) 0.0315(18) 0.039(2) 0.0011(14) -0.0008(14) 0.0035(15)
C16 0.052(2) 0.039(2) 0.048(2) 0.0085(18) 0.0028(19) 0.001(2)
C15 0.056(3) 0.036(2) 0.061(3) 0.004(2) 0.006(2) -0.005(2)
C10 0.065(3) 0.039(2) 0.042(2) -0.005(2) 0.007(2) -0.0126(19)
C11 0.061(3) 0.056(3) 0.063(3) 0.001(2) -0.018(2) -0.004(2)
C18 0.054(3) 0.067(4) 0.113(5) 0.027(3) 0.014(3) 0.007(3)
C19 0.061(3) 0.093(5) 0.110(5) 0.046(4) 0.001(4) 0.011(3)
N5 0.051(3) 0.092(4) 0.177(7) 0.034(4) -0.001(4) 0.014(3)

loop_
_atom_type_symbol
_atom_type_description
_atom_type_scat_dispersion_real
_atom_type_scat_dispersion_imag
_atom_type_scat_source
C C 0.0181 0.0091 'International Tables Vol C Tables 4.2.6.8 and 6.1.1.4'
H H 0.0000 0.0000 'International Tables Vol C Tables 4.2.6.8 and 6.1.1.4'
Cu Cu -1.9646 0.5888 'International Tables Vol C Tables 4.2.6.8 and 6.1.1.4'
N N 0.0311 0.0180 'International Tables Vol C Tables 4.2.6.8 and 6.1.1.4'
O O 0.0492 0.0322 'International Tables Vol C Tables 4.2.6.8 and 6.1.1.4'
Y Y -0.2670 2.0244 'International Tables Vol C Tables 4.2.6.8 and 6.1.1.4'

loop_
_exptl_crystal_face_index_h
_exptl_crystal_face_index_k
_exptl_crystal_face_index_l
_exptl_crystal_face_perp_dist
-7 0 8 0.1156
2 -7 8 0.1514
9 -6 -3 0.1117
-6 9 -4 0.1036
-9 7 3 0.1409
7 9 -1 0.0437
7 -8 -3 0.0966
-8 -8 1 0.0488
9 6 4 0.0846
3 9 5 0.0891
-9 -6 -4 0.0926
-3 -11 -2 0.0894
0 5 -9 0.2429
-10 4 -5 0.1006
11 4 -1 0.0768
1 11 -3 0.0894
7 -2 8 0.1546
0 8 8 0.1089
2 11 1 0.0734

loop_
_geom_angle_atom_site_label_1
_geom_angle_atom_site_label_2
_geom_angle_atom_site_label_3
_geom_angle
_geom_angle_site_symmetry_1
_geom_angle_site_symmetry_3
_geom_angle_publ_flag
Cu1 Y1 Cu2 115.721(17) . 3_566 ?
O1 Y1 Cu1 34.17(6) . . ?
O1 Y1 Cu2 99.62(7) . 3_566 ?
O1 Y1 O2 69.62(8) . 2_665 ?
O1 Y1 O3 102.20(10) . 3_566 ?
O1 Y1 O4 83.14(10) . 3_566 ?
O1 Y1 O9 83.13(10) . . ?
O1 Y1 O6 158.09(11) . . ?
O1 Y1 O10 91.16(12) . . ?
O1 Y1 O7 143.71(10) . . ?
O1 Y1 N4 86.98(10) . . ?
O1 Y1 N3 161.42(12) . . ?
O2 Y1 Cu1 35.52(6) 2_665 . ?
O2 Y1 Cu2 120.66(6) 2_665 3_566 ?
O2 Y1 O9 125.78(9) 2_665 . ?
O2 Y1 O6 127.65(10) 2_665 . ?
O2 Y1 O10 81.96(10) 2_665 . ?
O2 Y1 O7 75.94(9) 2_665 . ?
O2 Y1 N4 104.50(10) 2_665 . ?
O2 Y1 N3 101.25(10) 2_665 . ?
O3 Y1 Cu1 98.17(7) 3_566 . ?
O3 Y1 Cu2 35.11(7) 3_566 3_566 ?
O3 Y1 O2 88.34(9) 3_566 2_665 ?
O3 Y1 O4 69.04(10) 3_566 3_566 ?
O3 Y1 O9 144.26(9) 3_566 . ?
O3 Y1 O6 92.50(11) 3_566 . ?
O3 Y1 O10 159.66(11) 3_566 . ?
O3 Y1 O7 87.60(12) 3_566 . ?
O3 Y1 N4 166.31(10) 3_566 . ?
O3 Y1 N3 93.44(12) 3_566 . ?
O4 Y1 Cu1 113.56(8) 3_566 . ?
O4 Y1 Cu2 35.07(7) 3_566 3_566 ?
O4 Y1 O2 140.09(10) 3_566 2_665 ?
O4 Y1 O9 76.72(9) 3_566 . ?
O4 Y1 O6 87.15(11) 3_566 . ?
O4 Y1 O10 128.53(10) 3_566 . ?
O4 Y1 O7 132.39(11) 3_566 . ?
O4 Y1 N4 102.51(10) 3_566 . ?
O4 Y1 N3 112.15(12) 3_566 . ?
O9 Y1 Cu1 104.72(7) . . ?
O9 Y1 Cu2 109.25(7) . 3_566 ?
O9 Y1 O10 51.83(10) . . ?
O9 Y1 O7 109.05(11) . . ?
O9 Y1 N4 25.80(9) . . ?
O9 Y1 N3 90.04(11) . . ?
O6 Y1 Cu1 158.99(9) . . ?
O6 Y1 Cu2 83.08(9) . 3_566 ?
O6 Y1 O9 75.52(11) . . ?
O6 Y1 O10 79.62(13) . . ?
O6 Y1 O7 51.85(10) . . ?
O6 Y1 N4 75.99(11) . . ?
O6 Y1 N3 26.43(11) . . ?
O10 Y1 Cu1 84.24(9) . . ?
O10 Y1 Cu2 157.14(8) . 3_566 ?
O10 Y1 O7 72.74(13) . . ?
O10 Y1 N4 26.03(10) . . ?
O10 Y1 N3 71.18(13) . . ?
O7 Y1 Cu1 110.35(7) . . ?
O7 Y1 Cu2 107.60(9) . 3_566 ?
O7 Y1 N4 90.92(11) . . ?
O7 Y1 N3 25.85(10) . . ?
N4 Y1 Cu1 95.10(8) . . ?
N4 Y1 Cu2 133.91(7) . 3_566 ?
N3 Y1 Cu1 134.03(9) . . ?
N3 Y1 Cu2 98.94(10) . 3_566 ?
N3 Y1 N4 79.59(11) . . ?
Y1 Cu1 Y1 177.08(3) . 2_665 ?
O1 Cu1 Y1 138.18(8) . 2_665 ?
O1 Cu1 Y1 41.25(8) 2_665 2_665 ?
O1 Cu1 Y1 138.19(8) 2_665 . ?
O1 Cu1 Y1 41.25(8) . . ?
O1 Cu1 O1 165.27(18) 2_665 . ?
O1 Cu1 O2 97.10(11) . . ?
O1 Cu1 O2 97.10(11) 2_665 2_665 ?
O1 Cu1 O2 85.18(11) . 2_665 ?
O1 Cu1 O2 85.18(11) 2_665 . ?
O2 Cu1 Y1 136.63(7) 2_665 2_665 ?
O2 Cu1 Y1 136.63(7) . . ?
O2 Cu1 Y1 44.02(7) . 2_665 ?
O2 Cu1 Y1 44.02(7) 2_665 . ?
O2 Cu1 O2 162.24(16) . 2_665 ?
O3 Cu2 Y1 41.44(8) . 4_656 ?
O3 Cu2 N1 89.72(12) . . ?
O3 Cu2 N2 164.58(12) . . ?
O3 Cu2 O5 113.66(11) . . ?
O4 Cu2 Y1 42.88(8) . 4_656 ?
O4 Cu2 O3 82.86(11) . . ?
O4 Cu2 N1 166.87(13) . . ?
O4 Cu2 N2 94.18(12) . . ?
O4 Cu2 O5 80.90(12) . . ?
N1 Cu2 Y1 126.94(9) . 4_656 ?
N1 Cu2 N2 95.77(13) . . ?
N1 Cu2 O5 92.30(13) . . ?
N2 Cu2 Y1 137.01(9) . 4_656 ?
N2 Cu2 O5 80.58(12) . . ?
O5 Cu2 Y1 91.82(9) . 4_656 ?
Cu1 O1 Y1 104.57(11) . . ?
C1 O1 Y1 133.9(2) . . ?
C1 O1 Cu1 121.5(2) . . ?
Cu1 O2 Y1 100.46(10) . 2_665 ?
C3 O2 Y1 129.5(2) . 2_665 ?
C3 O2 Cu1 126.2(2) . . ?
Cu2 O3 Y1 103.45(11) . 4_656 ?
C2 O3 Y1 129.9(2) . 4_656 ?
C2 O3 Cu2 124.8(2) . . ?
Cu2 O4 Y1 102.05(11) . 4_656 ?
C10 O4 Y1 134.4(3) . 4_656 ?
C10 O4 Cu2 120.8(2) . . ?
N4 O9 Y1 96.7(2) . . ?
N3 O6 Y1 96.0(2) . . ?
N4 O10 Y1 96.3(2) . . ?
C9 N1 Cu2 116.1(3) . . ?
C9 N1 C5 120.0(3) . . ?
C5 N1 Cu2 122.1(2) . . ?
N3 O7 Y1 94.4(2) . . ?
O9 N4 Y1 57.48(18) . . ?
O9 N4 O10 115.1(3) . . ?
O10 N4 Y1 57.6(2) . . ?
O11 N4 Y1 178.7(3) . . ?
O11 N4 O9 122.6(3) . . ?
O11 N4 O10 122.3(4) . . ?
C13 N2 Cu2 120.3(3) . . ?
C17 N2 Cu2 121.2(3) . . ?
C17 N2 C13 118.6(3) . . ?
Cu2 O5 H5 136(2) . . ?
C11 O5 Cu2 114.5(3) . . ?
C11 O5 H5 109(2) . . ?
N2 C13 C12 117.8(3) . . ?
N2 C13 C14 120.7(4) . . ?
C14 C13 C12 121.4(4) . . ?
N1 C9 H9 118.7 . . ?
N1 C9 C8 122.7(4) . . ?
C8 C9 H9 118.7 . . ?
O6 N3 Y1 57.5(2) . . ?
O7 N3 Y1 59.7(2) . . ?
O7 N3 O6 115.9(4) . . ?
O8 N3 Y1 168.9(4) . . ?
O8 N3 O6 122.1(4) . . ?
O8 N3 O7 122.0(4) . . ?
O1 C1 H1A 108.9 . . ?
O1 C1 H1B 108.9 . . ?
O1 C1 C4 113.5(3) . . ?
H1A C1 H1B 107.7 . . ?
C4 C1 H1A 108.9 . . ?
C4 C1 H1B 108.9 . . ?
C1 C4 C2 108.0(3) . . ?
C1 C4 C3 109.7(3) . . ?
C5 C4 C1 109.7(3) . . ?
C5 C4 C2 109.0(3) . . ?
C5 C4 C3 107.5(3) . . ?
C3 C4 C2 113.0(3) . . ?
N1 C5 C4 117.2(3) . . ?
N1 C5 C6 118.6(3) . . ?
C6 C5 C4 124.2(3) . . ?
O3 C2 C4 115.2(3) . . ?
O3 C2 H2A 108.5 . . ?
O3 C2 H2B 108.5 . . ?
C4 C2 H2A 108.5 . . ?
C4 C2 H2B 108.5 . . ?
H2A C2 H2B 107.5 . . ?
N2 C17 H17 118.5 . . ?
N2 C17 C16 123.1(4) . . ?
C16 C17 H17 118.5 . . ?
C13 C12 H12 106.3 . . ?
C13 C12 C10 111.2(4) . . ?
C10 C12 H12 106.3 . . ?
C11 C12 C13 114.4(4) . . ?
C11 C12 H12 106.3 . . ?
C11 C12 C10 111.8(4) . . ?
C13 C14 H14 120.1 . . ?
C15 C14 C13 119.8(4) . . ?
C15 C14 H14 120.1 . . ?
C5 C6 H6 119.5 . . ?
C7 C6 C5 121.0(4) . . ?
C7 C6 H6 119.5 . . ?
C9 C8 H8 120.9 . . ?
C7 C8 C9 118.3(4) . . ?
C7 C8 H8 120.9 . . ?
C6 C7 H7 120.3 . . ?
C8 C7 C6 119.4(4) . . ?
C8 C7 H7 120.3 . . ?
O2 C3 C4 116.2(3) . . ?
O2 C3 H3A 108.2 . . ?
O2 C3 H3B 108.2 . . ?
C4 C3 H3A 108.2 . . ?
C4 C3 H3B 108.2 . . ?
H3A C3 H3B 107.4 . . ?
C17 C16 H16 120.8 . . ?
C15 C16 C17 118.3(4) . . ?
C15 C16 H16 120.8 . . ?
C14 C15 C16 119.5(4) . . ?
C14 C15 H15 120.2 . . ?
C16 C15 H15 120.2 . . ?
O4 C10 C12 112.8(4) . . ?
O4 C10 H10A 109.0 . . ?
O4 C10 H10B 109.0 . . ?
C12 C10 H10A 109.0 . . ?
C12 C10 H10B 109.0 . . ?
H10A C10 H10B 107.8 . . ?
O5 C11 C12 111.0(4) . . ?
O5 C11 H11A 109.4 . . ?
O5 C11 H11B 109.4 . . ?
C12 C11 H11A 109.4 . . ?
C12 C11 H11B 109.4 . . ?
H11A C11 H11B 108.0 . . ?
N5 C18 C19 177.4(9) . . ?
C18 C19 H19A 109.5 . . ?
C18 C19 H19B 109.5 . . ?
C18 C19 H19C 109.5 . . ?
H19A C19 H19B 109.5 . . ?
H19A C19 H19C 109.5 . . ?
H19B C19 H19C 109.5 . . ?

loop_
_geom_bond_atom_site_label_1
_geom_bond_atom_site_label_2
_geom_bond_distance
_geom_bond_site_symmetry_2
_geom_bond_publ_flag
Y1 Cu1 3.2509(3) . ?
Y1 Cu2 3.2907(6) 3_566 ?
Y1 O1 2.215(3) . ?
Y1 O2 2.297(3) 2_665 ?
Y1 O3 2.239(3) 3_566 ?
Y1 O4 2.290(3) 3_566 ?
Y1 O9 2.451(3) . ?
Y1 O6 2.439(3) . ?
Y1 O10 2.454(3) . ?
Y1 O7 2.490(3) . ?
Y1 N4 2.887(4) . ?
Y1 N3 2.874(4) . ?
Cu1 O1 1.887(2) . ?
Cu1 O1 1.887(2) 2_665 ?
Cu1 O2 1.920(2) . ?
Cu1 O2 1.920(2) 2_665 ?
Cu2 O3 1.946(3) . ?
Cu2 O4 1.933(3) . ?
Cu2 N1 2.001(3) . ?
Cu2 N2 2.009(3) . ?
Cu2 O5 2.396(3) . ?
O1 C1 1.406(4) . ?
O2 C3 1.406(4) . ?
O3 C2 1.395(4) . ?
O4 C10 1.410(5) . ?
O9 N4 1.265(4) . ?
O6 N3 1.286(5) . ?
O10 N4 1.275(5) . ?
O11 N4 1.215(5) . ?
N1 C9 1.341(5) . ?
N1 C5 1.364(5) . ?
O7 N3 1.257(5) . ?
N2 C13 1.350(5) . ?
N2 C17 1.340(5) . ?
O5 H5 0.847(13) . ?
O5 C11 1.422(7) . ?
C13 C12 1.497(6) . ?
C13 C14 1.389(6) . ?
C9 H9 0.9500 . ?
C9 C8 1.382(6) . ?
N3 O8 1.224(5) . ?
C1 H1A 0.9900 . ?
C1 H1B 0.9900 . ?
C1 C4 1.544(5) . ?
C4 C5 1.518(5) . ?
C4 C2 1.556(5) . ?
C4 C3 1.553(5) . ?
C5 C6 1.394(6) . ?
C2 H2A 0.9900 . ?
C2 H2B 0.9900 . ?
C17 H17 0.9500 . ?
C17 C16 1.378(6) . ?
C12 H12 1.0000 . ?
C12 C10 1.540(6) . ?
C12 C11 1.496(7) . ?
C14 H14 0.9500 . ?
C14 C15 1.372(7) . ?
C6 H6 0.9500 . ?
C6 C7 1.379(6) . ?
C8 H8 0.9500 . ?
C8 C7 1.372(6) . ?
C7 H7 0.9500 . ?
C3 H3A 0.9900 . ?
C3 H3B 0.9900 . ?
C16 H16 0.9500 . ?
C16 C15 1.371(7) . ?
C15 H15 0.9500 . ?
C10 H10A 0.9900 . ?
C10 H10B 0.9900 . ?
C11 H11A 0.9900 . ?
C11 H11B 0.9900 . ?
C18 C19 1.433(9) . ?
C18 N5 1.138(8) . ?
C19 H19A 0.9800 . ?
C19 H19B 0.9800 . ?
C19 H19C 0.9800 . ?

loop_
_geom_torsion_atom_site_label_1
_geom_torsion_atom_site_label_2
_geom_torsion_atom_site_label_3
_geom_torsion_atom_site_label_4
_geom_torsion
_geom_torsion_site_symmetry_1
_geom_torsion_site_symmetry_2
_geom_torsion_site_symmetry_3
_geom_torsion_site_symmetry_4
_geom_torsion_publ_flag
Y1 Cu1 O1 Y1 175.69(4) 2_665 . . . ?
Y1 Cu1 O1 C1 -2.2(3) 2_665 . . . ?
Y1 Cu1 O1 C1 -177.8(3) . . . . ?
Y1 O1 C1 C4 131.8(3) . . . . ?
Y1 O2 C3 C4 176.8(2) 2_665 . . . ?
Y1 O3 C2 C4 -164.2(2) 4_656 . . . ?
Y1 O4 C10 C12 -130.6(3) 4_656 . . . ?
Y1 O9 N4 O10 -0.6(4) . . . . ?
Y1 O9 N4 O11 178.4(4) . . . . ?
Y1 O6 N3 O7 13.5(5) . . . . ?
Y1 O6 N3 O8 -166.9(5) . . . . ?
Y1 O10 N4 O9 0.6(4) . . . . ?
Y1 O10 N4 O11 -178.5(4) . . . . ?
Y1 O7 N3 O6 -13.2(5) . . . . ?
Y1 O7 N3 O8 167.2(5) . . . . ?
Cu1 O1 C1 C4 -51.1(4) . . . . ?
Cu1 O2 C3 C4 23.3(4) . . . . ?
Cu2 O3 C2 C4 -2.4(4) . . . . ?
Cu2 O4 C10 C12 27.0(5) . . . . ?
Cu2 N1 C9 C8 -162.7(3) . . . . ?
Cu2 N1 C5 C4 -17.4(4) . . . . ?
Cu2 N1 C5 C6 163.6(3) . . . . ?
Cu2 N2 C13 C12 2.5(5) . . . . ?
Cu2 N2 C13 C14 179.6(3) . . . . ?
Cu2 N2 C17 C16 -179.1(3) . . . . ?
Cu2 O5 C11 C12 16.0(5) . . . . ?
O1 Cu1 O1 Y1 96.23(10) 2_665 . . . ?
O1 Cu1 O1 C1 -81.6(3) 2_665 . . . ?
O1 C1 C4 C5 -171.7(3) . . . . ?
O1 C1 C4 C2 -53.1(4) . . . . ?
O1 C1 C4 C3 70.5(4) . . . . ?
O2 Cu1 O1 Y1 -165.68(12) . . . . ?
O2 Cu1 O1 Y1 -3.39(12) 2_665 . . . ?
O2 Cu1 O1 C1 178.8(3) 2_665 . . . ?
O2 Cu1 O1 C1 16.5(3) . . . . ?
N1 C9 C8 C7 -1.8(6) . . . . ?
N1 C5 C6 C7 -1.8(6) . . . . ?
N2 C13 C12 C10 55.0(5) . . . . ?
N2 C13 C12 C11 -72.8(5) . . . . ?
N2 C13 C14 C15 0.1(7) . . . . ?
N2 C17 C16 C15 -1.0(7) . . . . ?
C13 N2 C17 C16 0.1(6) . . . . ?
C13 C12 C10 O4 -72.1(5) . . . . ?
C13 C12 C11 O5 52.4(5) . . . . ?
C13 C14 C15 C16 -1.0(7) . . . . ?
C9 N1 C5 C4 178.2(3) . . . . ?
C9 N1 C5 C6 -0.8(5) . . . . ?
C9 C8 C7 C6 -0.8(6) . . . . ?
C1 C4 C5 N1 -176.1(3) . . . . ?
C1 C4 C5 C6 2.7(5) . . . . ?
C1 C4 C2 O3 -173.5(3) . . . . ?
C1 C4 C3 O2 -55.0(4) . . . . ?
C4 C5 C6 C7 179.4(4) . . . . ?
C5 N1 C9 C8 2.6(6) . . . . ?
C5 C4 C2 O3 -54.4(4) . . . . ?
C5 C4 C3 O2 -174.2(3) . . . . ?
C5 C6 C7 C8 2.6(6) . . . . ?
C2 C4 C5 N1 65.8(4) . . . . ?
C2 C4 C5 C6 -115.3(4) . . . . ?
C2 C4 C3 O2 65.6(4) . . . . ?
C17 N2 C13 C12 -176.7(4) . . . . ?
C17 N2 C13 C14 0.4(6) . . . . ?
C17 C16 C15 C14 1.4(7) . . . . ?
C12 C13 C14 C15 177.1(4) . . . . ?
C14 C13 C12 C10 -122.1(4) . . . . ?
C14 C13 C12 C11 110.0(5) . . . . ?
C3 C4 C5 N1 -56.9(4) . . . . ?
C3 C4 C5 C6 122.0(4) . . . . ?
C3 C4 C2 O3 64.9(4) . . . . ?
C10 C12 C11 O5 -75.1(5) . . . . ?
C11 C12 C10 O4 57.2(5) . . . . ?

loop_
_exptl_oxdiff_crystal_face_indexfrac_h
_exptl_oxdiff_crystal_face_indexfrac_k
_exptl_oxdiff_crystal_face_indexfrac_l
_exptl_oxdiff_crystal_face_x
_exptl_oxdiff_crystal_face_y
_exptl_oxdiff_crystal_face_z
-7.2685 0.4841 8.1852 0.1522 0.6555 0.7397
1.8322 -7.4422 7.8840 0.2241 0.9375 -0.2663
9.2505 -5.9376 -3.1859 -0.0029 -0.0326 -0.9995
-6.4122 8.5928 -3.8754 -0.1585 -0.6518 0.7416
-8.7095 6.9236 2.7731 -0.0813 -0.0304 0.9962
7.2135 8.9470 -0.6717 -0.9524 -0.2838 -0.1114
7.4795 -8.2922 -2.6411 0.2328 0.0755 -0.9696
-8.3476 -7.8461 1.0549 0.9280 0.2756 0.2508
9.0552 5.7832 3.8007 -0.9371 0.2211 -0.2701
3.4436 9.2538 5.4581 -0.9203 0.2206 0.3232
-9.0784 -5.7571 -3.7871 0.9362 -0.2209 0.2732
-3.0444 -10.9736 -1.6354 0.9275 0.1723 -0.3317
0.1688 5.0305 -9.4989 -0.1281 -0.9914 -0.0253
-9.5655 4.0777 -4.5435 0.3202 -0.5940 0.7380
11.0002 3.9998 -0.9999 -0.8075 -0.1335 -0.6107
1.0003 10.9998 -3.0000 -0.7188 -0.5963 0.3567
6.9999 -2.0000 8.0001 -0.4071 0.8166 -0.3750
-0.0000 8.0000 8.0000 -0.7183 0.4591 0.5715
2.0002 10.9998 1.0000 -0.8614 -0.2365 0.3895

loop_
_smtbx_masks_void_nr
_smtbx_masks_void_average_x
_smtbx_masks_void_average_y
_smtbx_masks_void_average_z
_smtbx_masks_void_volume
_smtbx_masks_void_count_electrons
_smtbx_masks_void_content
1 0.000 0.000 0.500 170.6 38.5 ?
2 0.500 0.500 0.000 170.6 37.7 ?
